data_2235065
loop_
_publ_author_name
'\"Ozt\"urk Yildirim, Sema'
'Butcher, Ray J.'
'\"Unl\"uer, Dilek'
'K\"oysal, Yavuz'

_publ_section_title
;
 4-[2-(4-Hydroxyphenyl)ethyl]-3-propyl-1<i>H</i>-1,2,4-triazol-5(4<i>H</i>)-one
;
_journal_coeditor_code HG5217
_journal_issue 6
_journal_name_full 'Acta Crystallographica Section E'
_journal_page_first o1651
_journal_page_last o1652
_journal_paper_doi 10.1107/S1600536812019447
_journal_volume 68
_journal_year 2012
_chemical_formula_iupac 'C13 H17 N3 O2'
_chemical_formula_moiety 'C13 H17 N3 O2'
_chemical_formula_sum 'C13 H17 N3 O2'
_chemical_formula_weight 247.30
_chemical_name_systematic
;
4-[2-(4-Hydroxyphenyl)ethyl]-3-propyl-1<i>H</i>-1,2,4-triazol-5(4<i>H</i>)-one
;
_space_group_IT_number 9
_symmetry_cell_setting monoclinic
_symmetry_space_group_name_Hall 'C -2yc'
_symmetry_space_group_name_H-M 'C 1 c 1'
_atom_sites_solution_hydrogens geom
_atom_sites_solution_primary direct
_atom_sites_solution_secondary difmap
_audit_creation_method SHELXL-97
_cell_angle_alpha 90.00
_cell_angle_beta 111.8715(19)
_cell_angle_gamma 90.00
_cell_formula_units_Z 32
_cell_length_a 26.2670(4)
_cell_length_b 26.3371(4)
_cell_length_c 15.9037(3)
_cell_measurement_reflns_used 9884
_cell_measurement_temperature 123(2)
_cell_measurement_theta_max 75.4647
_cell_measurement_theta_min 2.9917
_cell_volume 10210.2(3)
_computing_cell_refinement
;
CrysAlis PRO (Oxford Diffraction, 2007)
;
_computing_data_collection
;
CrysAlis PRO (Oxford Diffraction, 2007)
;
_computing_data_reduction
;
CrysAlis PRO (Oxford Diffraction, 2007)
;
_computing_molecular_graphics 'SHELXTL (Sheldrick, 2008)'
_computing_publication_material 'SHELXTL (Sheldrick, 2008)'
_computing_structure_refinement 'SHELXL97 (Sheldrick, 2008)'
_computing_structure_solution 'SHELXS97 (Sheldrick, 2008)'
_diffrn_ambient_temperature 123(2)
_diffrn_detector_area_resol_mean 10.5081
_diffrn_measured_fraction_theta_full 0.995
_diffrn_measured_fraction_theta_max 0.969
_diffrn_measurement_device_type 'Oxford Diffraction Gemini-R'
_diffrn_measurement_method '\w scans'
_diffrn_radiation_monochromator graphite
_diffrn_radiation_source 'Enhance (Cu) X-ray Source'
_diffrn_radiation_type 'Cu K\a'
_diffrn_radiation_wavelength 1.54184
_diffrn_reflns_av_R_equivalents 0.0278
_diffrn_reflns_av_sigmaI/netI 0.0463
_diffrn_reflns_limit_h_max 29
_diffrn_reflns_limit_h_min -32
_diffrn_reflns_limit_k_max 33
_diffrn_reflns_limit_k_min -28
_diffrn_reflns_limit_l_max 19
_diffrn_reflns_limit_l_min -16
_diffrn_reflns_number 20766
_diffrn_reflns_theta_full 67.50
_diffrn_reflns_theta_max 75.65
_diffrn_reflns_theta_min 3.32
_exptl_absorpt_coefficient_mu 0.723
_exptl_absorpt_correction_T_max 0.865
_exptl_absorpt_correction_T_min 0.756
_exptl_absorpt_correction_type multi-scan
_exptl_absorpt_process_details
;
(CrysAlis RED; Oxford Diffraction, 2007)
;
_exptl_crystal_colour colorless
_exptl_crystal_density_diffrn 1.287
_exptl_crystal_density_method 'not measured'
_exptl_crystal_description plate
_exptl_crystal_F_000 4224
_exptl_crystal_size_max 0.55
_exptl_crystal_size_mid 0.40
_exptl_crystal_size_min 0.20
_refine_diff_density_max 0.555
_refine_diff_density_min -0.230
_refine_ls_abs_structure_details 'Flack (1983), 1607 Friedel pairs'
_refine_ls_abs_structure_Flack -0.08(12)
_refine_ls_extinction_method none
_refine_ls_goodness_of_fit_ref 1.023
_refine_ls_hydrogen_treatment constr
_refine_ls_matrix_type full
_refine_ls_number_parameters 1313
_refine_ls_number_reflns 12229
_refine_ls_number_restraints 2
_refine_ls_restrained_S_all 1.023
_refine_ls_R_factor_all 0.0435
_refine_ls_R_factor_gt 0.0397
_refine_ls_shift/su_max 0.000
_refine_ls_shift/su_mean 0.000
_refine_ls_structure_factor_coef Fsqd
_refine_ls_weighting_details 'calc w=1/[\s^2^(Fo^2^)+(0.0694P)^2^+1.6747P] where P=(Fo^2^+2Fc^2^)/3'
_refine_ls_weighting_scheme calc
_refine_ls_wR_factor_gt 0.1045
_refine_ls_wR_factor_ref 0.1084
_reflns_number_gt 11392
_reflns_number_total 12229
_reflns_threshold_expression I>2sigma(I)
_cod_data_source_file hg5217.cif
_cod_data_source_block I
_cod_original_sg_symbol_H-M 'C c'
_cod_database_code 2235065
_cod_database_fobs_code 2235065

loop_
_symmetry_equiv_pos_as_xyz
'x, y, z'
'x, -y, z+1/2'
'x+1/2, y+1/2, z'
'x+1/2, -y+1/2, z+1/2'

loop_
_atom_site_type_symbol
_atom_site_label
_atom_site_fract_x
_atom_site_fract_y
_atom_site_fract_z
_atom_site_U_iso_or_equiv
_atom_site_adp_type
_atom_site_calc_flag
_atom_site_refinement_flags
_atom_site_occupancy
_atom_site_symmetry_multiplicity
O O1A 0.32042(7) 0.63059(7) 0.53991(14) 0.0313(4) Uani d . 1 1
O O2A 0.23969(9) 0.31435(7) 0.54837(16) 0.0379(5) Uani d . 1 1
H H2A 0.2556 0.2896 0.5384 0.057 Uiso calc R 1 1
O O1B 0.32993(7) 0.74837(7) 0.78314(14) 0.0318(4) Uani d . 1 1
O O2B 0.01487(8) 0.83745(7) 0.78241(15) 0.0354(4) Uani d . 1 1
H H2B -0.0127 0.8198 0.7698 0.053 Uiso calc R 1 1
O O1C 0.44855(7) 0.67523(7) 0.75349(14) 0.0329(4) Uani d . 1 1
O O2C 0.76009(7) 0.59803(7) 0.73340(14) 0.0317(4) Uani d . 1 1
H H2C 0.7853 0.6168 0.7350 0.048 Uiso calc R 1 1
O O1D -0.10864(7) 0.25363(7) 0.52936(14) 0.0325(4) Uani d . 1 1
O O2D -0.02729(8) 0.57050(7) 0.52025(16) 0.0395(5) Uani d . 1 1
H H2D -0.0461 0.5950 0.5219 0.059 Uiso calc R 1 1
O O1E 0.85070(7) 0.65276(7) 0.74818(13) 0.0302(4) Uani d . 1 1
O O2E 0.77893(8) 0.33691(7) 0.80454(15) 0.0358(4) Uani d . 1 1
H H2E 0.7983 0.3121 0.8074 0.054 Uiso calc R 1 1
O O1F 0.41178(7) 0.15199(7) 0.52337(14) 0.0324(4) Uani d . 1 1
O O2F 0.73204(8) 0.07192(7) 0.52117(17) 0.0397(5) Uani d . 1 1
H H2F 0.7578 0.0919 0.5368 0.059 Uiso calc R 1 1
O O1G 0.42183(8) 0.27873(7) 0.73332(15) 0.0349(4) Uani d . 1 1
O O2G 0.51778(8) 0.59517(7) 0.79702(15) 0.0356(4) Uani d . 1 1
H H2G 0.4960 0.6188 0.7880 0.053 Uiso calc R 1 1
O O1H 0.28519(8) 0.22996(7) 0.50699(15) 0.0362(4) Uani d . 1 1
O O2H -0.04974(8) 0.30837(8) 0.44907(16) 0.0399(5) Uani d . 1 1
H H2H -0.0694 0.2935 0.4708 0.060 Uiso calc R 1 1
N N1A 0.45579(9) 0.62266(8) 0.55514(15) 0.0290(4) Uani d . 1 1
N N2A 0.40789(9) 0.64889(8) 0.54266(16) 0.0288(4) Uani d . 1 1
H H2AA 0.4042 0.6811 0.5329 0.035 Uiso calc R 1 1
N N3A 0.39078(8) 0.57114(8) 0.56143(14) 0.0255(4) Uani d . 1 1
N N1B 0.31491(9) 0.61776(8) 0.74832(16) 0.0310(5) Uani d . 1 1
N N2B 0.34211(9) 0.66325(9) 0.75468(17) 0.0320(5) Uani d . 1 1
H H2BA 0.3727 0.6660 0.7470 0.038 Uiso calc R 1 1
N N3B 0.27049(8) 0.68123(8) 0.78210(15) 0.0273(4) Uani d . 1 1
N N1C 0.45086(8) 0.80713(8) 0.74037(15) 0.0278(4) Uani d . 1 1
N N2C 0.42766(8) 0.76158(8) 0.75037(15) 0.0277(4) Uani d . 1 1
H H2CA 0.3969 0.7593 0.7576 0.033 Uiso calc R 1 1
N N3C 0.50306(8) 0.74212(8) 0.73528(14) 0.0250(4) Uani d . 1 1
N N1D -0.23985(9) 0.26324(8) 0.53437(16) 0.0296(5) Uani d . 1 1
N N2D -0.19493(9) 0.23628(8) 0.53301(17) 0.0301(5) Uani d . 1 1
H H2DA -0.1934 0.2037 0.5330 0.036 Uiso calc R 1 1
N N3D -0.17309(8) 0.31451(8) 0.53410(14) 0.0259(4) Uani d . 1 1
N N1E 0.97940(9) 0.64425(9) 0.73396(17) 0.0320(5) Uani d . 1 1
N N2E 0.93372(9) 0.67033(9) 0.73233(16) 0.0309(5) Uani d . 1 1
H H2EA 0.9299 0.7026 0.7248 0.037 Uiso calc R 1 1
N N3E 0.91736(9) 0.59232(8) 0.75091(15) 0.0269(4) Uani d . 1 1
N N1F 0.41392(9) 0.28268(9) 0.49190(18) 0.0336(5) Uani d . 1 1
N N2F 0.38850(9) 0.23736(9) 0.49803(18) 0.0333(5) Uani d . 1 1
H H2FA 0.3545 0.2350 0.4913 0.040 Uiso calc R 1 1
N N3F 0.47198(8) 0.21841(8) 0.52262(14) 0.0274(4) Uani d . 1 1
N N1G 0.30703(9) 0.28325(9) 0.79292(17) 0.0319(5) Uani d . 1 1
N N2G 0.34766(9) 0.25805(9) 0.77351(18) 0.0338(5) Uani d . 1 1
H H2GA 0.3508 0.2255 0.7745 0.041 Uiso calc R 1 1
N N3G 0.36132(8) 0.33700(8) 0.75877(15) 0.0262(4) Uani d . 1 1
N N1H 0.27545(9) 0.09883(9) 0.52067(17) 0.0329(5) Uani d . 1 1
N N2H 0.30407(8) 0.14291(8) 0.52342(15) 0.0283(4) Uani d . 1 1
H H2HA 0.3384 0.1438 0.5324 0.034 Uiso calc R 1 1
N N3H 0.22160(9) 0.16590(8) 0.50043(15) 0.0283(4) Uani d . 1 1
C C1A 0.44423(10) 0.57584(10) 0.56539(17) 0.0273(5) Uani d . 1 1
C C2A 0.36784(10) 0.61875(10) 0.54741(17) 0.0264(5) Uani d . 1 1
C C3A 0.36292(10) 0.52515(9) 0.57252(17) 0.0261(5) Uani d . 1 1
H H3AA 0.3382 0.5337 0.6028 0.031 Uiso calc R 1 1
H H3AB 0.3900 0.5015 0.6109 0.031 Uiso calc R 1 1
C C4A 0.33048(10) 0.49927(10) 0.48268(17) 0.0283(5) Uani d . 1 1
H H4AA 0.3013 0.5216 0.4459 0.034 Uiso calc R 1 1
H H4AB 0.3545 0.4927 0.4500 0.034 Uiso calc R 1 1
C C5A 0.30604(10) 0.44984(9) 0.49823(17) 0.0258(5) Uani d . 1 1
C C6A 0.26004(11) 0.44895(10) 0.52255(19) 0.0304(5) Uani d . 1 1
H H6AA 0.2434 0.4794 0.5276 0.037 Uiso calc R 1 1
C C7A 0.23876(11) 0.40359(10) 0.53929(19) 0.0315(5) Uani d . 1 1
H H7AA 0.2082 0.4039 0.5556 0.038 Uiso calc R 1 1
C C8A 0.26274(10) 0.35775(10) 0.53183(18) 0.0277(5) Uani d . 1 1
C C9A 0.30856(10) 0.35782(10) 0.50727(18) 0.0281(5) Uani d . 1 1
H H9AA 0.3250 0.3273 0.5023 0.034 Uiso calc R 1 1
C C10A 0.32942(10) 0.40309(10) 0.49044(18) 0.0280(5) Uani d . 1 1
H H10A 0.3597 0.4026 0.4735 0.034 Uiso calc R 1 1
C C11A 0.48128(10) 0.53146(10) 0.57520(19) 0.0316(5) Uani d . 1 1
H H11A 0.4654 0.5093 0.5232 0.038 Uiso calc R 1 1
H H11B 0.4838 0.5124 0.6288 0.038 Uiso calc R 1 1
C C12A 0.53880(11) 0.54654(12) 0.5828(2) 0.0391(6) Uani d . 1 1
H H12A 0.5548 0.5693 0.6339 0.047 Uiso calc R 1 1
H H12B 0.5368 0.5644 0.5284 0.047 Uiso calc R 1 1
C C13A 0.57514(12) 0.49947(13) 0.5956(3) 0.0493(8) Uani d . 1 1
H H13A 0.6118 0.5097 0.6039 0.074 Uiso calc R 1 1
H H13B 0.5608 0.4782 0.5430 0.074 Uiso calc R 1 1
H H13C 0.5757 0.4810 0.6479 0.074 Uiso calc R 1 1
C C1B 0.27145(11) 0.63014(10) 0.76452(18) 0.0289(5) Uani d . 1 1
C C2B 0.31625(10) 0.70283(10) 0.77401(18) 0.0287(5) Uani d . 1 1
C C3B 0.22882(10) 0.70967(10) 0.80311(17) 0.0275(5) Uani d . 1 1
H H3BA 0.2461 0.7381 0.8422 0.033 Uiso calc R 1 1
H H3BB 0.2127 0.6878 0.8356 0.033 Uiso calc R 1 1
C C4B 0.18385(11) 0.72939(11) 0.71778(18) 0.0325(5) Uani d . 1 1
H H4BA 0.2000 0.7516 0.6858 0.039 Uiso calc R 1 1
H H4BB 0.1671 0.7010 0.6783 0.039 Uiso calc R 1 1
C C5B 0.14000(10) 0.75817(11) 0.73858(17) 0.0292(5) Uani d . 1 1
C C6B 0.13950(10) 0.81096(10) 0.74132(17) 0.0285(5) Uani d . 1 1
H H6BA 0.1677 0.8291 0.7334 0.034 Uiso calc R 1 1
C C7B 0.09767(10) 0.83679(10) 0.75571(18) 0.0285(5) Uani d . 1 1
H H7BA 0.0976 0.8721 0.7562 0.034 Uiso calc R 1 1
C C8B 0.05551(10) 0.81020(10) 0.76943(17) 0.0275(5) Uani d . 1 1
C C9B 0.05670(10) 0.75734(10) 0.77074(18) 0.0282(5) Uani d . 1 1
H H9BA 0.0295 0.7391 0.7819 0.034 Uiso calc R 1 1
C C10B 0.09844(10) 0.73217(10) 0.75530(18) 0.0294(5) Uani d . 1 1
H H10B 0.0989 0.6969 0.7561 0.035 Uiso calc R 1 1
C C11B 0.22785(10) 0.59363(10) 0.7646(2) 0.0314(5) Uani d . 1 1
H H11C 0.1930 0.6043 0.7197 0.038 Uiso calc R 1 1
H H11D 0.2247 0.5946 0.8235 0.038 Uiso calc R 1 1
C C12B 0.23949(11) 0.53921(10) 0.7442(2) 0.0339(6) Uani d . 1 1
H H12C 0.2743 0.5283 0.7889 0.041 Uiso calc R 1 1
H H12D 0.2422 0.5379 0.6851 0.041 Uiso calc R 1 1
C C13B 0.19416(14) 0.50327(12) 0.7457(3) 0.0512(8) Uani d . 1 1
H H13D 0.2019 0.4695 0.7311 0.077 Uiso calc R 1 1
H H13E 0.1596 0.5143 0.7019 0.077 Uiso calc R 1 1
H H13F 0.1925 0.5034 0.8049 0.077 Uiso calc R 1 1
C C1C 0.49598(10) 0.79413(10) 0.73145(16) 0.0258(5) Uani d . 1 1
C C2C 0.45827(9) 0.72142(10) 0.74753(17) 0.0266(5) Uani d . 1 1
C C3C 0.54834(9) 0.71313(10) 0.72567(17) 0.0258(5) Uani d . 1 1
H H3CA 0.5621 0.7314 0.6856 0.031 Uiso calc R 1 1
H H3CB 0.5344 0.6807 0.6977 0.031 Uiso calc R 1 1
C C4C 0.59583(10) 0.70378(10) 0.81609(17) 0.0278(5) Uani d . 1 1
H H4CA 0.6094 0.7360 0.8456 0.033 Uiso calc R 1 1
H H4CB 0.5830 0.6839 0.8556 0.033 Uiso calc R 1 1
C C5C 0.64181(9) 0.67558(10) 0.79965(16) 0.0265(5) Uani d . 1 1
C C6C 0.63595(10) 0.62491(10) 0.77457(18) 0.0286(5) Uani d . 1 1
H H6CA 0.6045 0.6075 0.7718 0.034 Uiso calc R 1 1
C C7C 0.67588(10) 0.59966(10) 0.75362(18) 0.0283(5) Uani d . 1 1
H H7CA 0.6710 0.5657 0.7367 0.034 Uiso calc R 1 1
C C8C 0.72312(10) 0.62466(9) 0.75761(16) 0.0251(5) Uani d . 1 1
C C9C 0.73047(9) 0.67531(10) 0.78506(17) 0.0255(5) Uani d . 1 1
H H9CA 0.7625 0.6923 0.7899 0.031 Uiso calc R 1 1
C C10C 0.68988(10) 0.70044(9) 0.80514(17) 0.0262(5) Uani d . 1 1
H H10C 0.6948 0.7344 0.8225 0.031 Uiso calc R 1 1
C C11C 0.53753(10) 0.83008(10) 0.72183(18) 0.0295(5) Uani d . 1 1
H H11E 0.5412 0.8238 0.6643 0.035 Uiso calc R 1 1
H H11F 0.5728 0.8232 0.7695 0.035 Uiso calc R 1 1
C C12C 0.52325(10) 0.88555(10) 0.7265(2) 0.0336(6) Uani d . 1 1
H H12E 0.5179 0.8919 0.7827 0.040 Uiso calc R 1 1
H H12F 0.4892 0.8933 0.6767 0.040 Uiso calc R 1 1
C C13C 0.56868(13) 0.91997(12) 0.7213(3) 0.0498(8) Uani d . 1 1
H H13G 0.5573 0.9548 0.7187 0.075 Uiso calc R 1 1
H H13H 0.5759 0.9119 0.6680 0.075 Uiso calc R 1 1
H H13I 0.6014 0.9149 0.7740 0.075 Uiso calc R 1 1
C C1D -0.22557(10) 0.31056(10) 0.53420(17) 0.0248(5) Uani d . 1 1
C C2D -0.15421(10) 0.26607(10) 0.53166(18) 0.0277(5) Uani d . 1 1
C C3D -0.14020(10) 0.36041(9) 0.54415(17) 0.0258(5) Uani d . 1 1
H H3DA -0.1017 0.3514 0.5703 0.031 Uiso calc R 1 1
H H3DB -0.1477 0.3832 0.5861 0.031 Uiso calc R 1 1
C C4D -0.15130(11) 0.38808(10) 0.45537(17) 0.0286(5) Uani d . 1 1
H H4DA -0.1411 0.3666 0.4146 0.034 Uiso calc R 1 1
H H4DB -0.1901 0.3956 0.4269 0.034 Uiso calc R 1 1
C C5D -0.11882(10) 0.43685(10) 0.47221(17) 0.0275(5) Uani d . 1 1
C C6D -0.06162(11) 0.43622(10) 0.49891(18) 0.0301(5) Uani d . 1 1
H H6DA -0.0434 0.4053 0.5062 0.036 Uiso calc R 1 1
C C7D -0.03165(11) 0.48107(10) 0.51469(19) 0.0311(5) Uani d . 1 1
H H7DA 0.0063 0.4800 0.5326 0.037 Uiso calc R 1 1
C C8D -0.05853(11) 0.52757(10) 0.50371(18) 0.0294(5) Uani d . 1 1
C C9D -0.11529(10) 0.52878(10) 0.47624(18) 0.0284(5) Uani d . 1 1
H H9DA -0.1336 0.5597 0.4678 0.034 Uiso calc R 1 1
C C10D -0.14453(10) 0.48368(10) 0.46152(18) 0.0284(5) Uani d . 1 1
H H10D -0.1825 0.4849 0.4440 0.034 Uiso calc R 1 1
C C11D -0.26104(10) 0.35525(10) 0.53059(18) 0.0276(5) Uani d . 1 1
H H11G -0.2721 0.3707 0.4711 0.033 Uiso calc R 1 1
H H11H -0.2399 0.3802 0.5747 0.033 Uiso calc R 1 1
C C12D -0.31203(11) 0.34160(10) 0.54950(19) 0.0314(5) Uani d . 1 1
H H12G -0.3011 0.3294 0.6113 0.038 Uiso calc R 1 1
H H12H -0.3314 0.3143 0.5093 0.038 Uiso calc R 1 1
C C13D -0.35046(12) 0.38672(12) 0.5362(2) 0.0399(6) Uani d . 1 1
H H13J -0.3813 0.3769 0.5511 0.060 Uiso calc R 1 1
H H13K -0.3631 0.3976 0.4742 0.060 Uiso calc R 1 1
H H13L -0.3312 0.4141 0.5750 0.060 Uiso calc R 1 1
C C1E 0.96840(10) 0.59709(10) 0.74532(18) 0.0297(5) Uani d . 1 1
C C2E 0.89555(10) 0.64016(10) 0.74376(17) 0.0272(5) Uani d . 1 1
C C3E 0.89208(10) 0.54646(9) 0.77215(18) 0.0275(5) Uani d . 1 1
H H3EA 0.8651 0.5569 0.7970 0.033 Uiso calc R 1 1
H H3EB 0.9202 0.5273 0.8186 0.033 Uiso calc R 1 1
C C4E 0.86432(12) 0.51184(11) 0.69162(18) 0.0332(6) Uani d . 1 1
H H4EA 0.8346 0.5299 0.6459 0.040 Uiso calc R 1 1
H H4EB 0.8905 0.5016 0.6651 0.040 Uiso calc R 1 1
C C5E 0.84198(11) 0.46534(10) 0.72235(18) 0.0297(5) Uani d . 1 1
C C6E 0.78989(11) 0.46506(10) 0.72721(19) 0.0327(6) Uani d . 1 1
H H6EA 0.7684 0.4942 0.7112 0.039 Uiso calc R 1 1
C C7E 0.76950(11) 0.42278(11) 0.75502(19) 0.0320(6) Uani d . 1 1
H H7EA 0.7345 0.4237 0.7569 0.038 Uiso calc R 1 1
C C8E 0.80117(11) 0.37835(10) 0.78056(18) 0.0284(5) Uani d . 1 1
C C9E 0.85391(10) 0.37868(10) 0.77885(18) 0.0296(5) Uani d . 1 1
H H9EA 0.8760 0.3501 0.7970 0.035 Uiso calc R 1 1
C C10E 0.87334(10) 0.42162(10) 0.75011(17) 0.0290(5) Uani d . 1 1
H H10E 0.9086 0.4211 0.7494 0.035 Uiso calc R 1 1
C C11E 1.00545(11) 0.55273(11) 0.7505(2) 0.0373(6) Uani d . 1 1
H H11I 0.9898 0.5325 0.6959 0.045 Uiso calc R 1 1
H H11J 1.0075 0.5315 0.8016 0.045 Uiso calc R 1 1
C C12E 1.06329(14) 0.56939(15) 0.7613(3) 0.0560(9) Uani d . 1 1
H H12I 1.0826 0.5406 0.7494 0.067 Uiso calc R 1 1
H H12J 1.0606 0.5952 0.7164 0.067 Uiso calc R 1 1
C C13E 1.09669(14) 0.59040(17) 0.8551(3) 0.0645(11) Uani d . 1 1
H H13M 1.1343 0.5940 0.8615 0.097 Uiso calc R 1 1
H H13N 1.0944 0.5675 0.9005 0.097 Uiso calc R 1 1
H H13O 1.0824 0.6230 0.8623 0.097 Uiso calc R 1 1
C C1F 0.46387(10) 0.26985(10) 0.50665(18) 0.0286(5) Uani d . 1 1
C C2F 0.42275(10) 0.19774(10) 0.51565(17) 0.0276(5) Uani d . 1 1
C C3F 0.52270(10) 0.18953(10) 0.54213(18) 0.0275(5) Uani d . 1 1
H H3FA 0.5224 0.1602 0.5787 0.033 Uiso calc R 1 1
H H3FB 0.5538 0.2106 0.5768 0.033 Uiso calc R 1 1
C C4F 0.52939(11) 0.17203(11) 0.45564(18) 0.0332(6) Uani d . 1 1
H H4FA 0.4997 0.1490 0.4233 0.040 Uiso calc R 1 1
H H4FB 0.5269 0.2012 0.4171 0.040 Uiso calc R 1 1
C C5F 0.58369(10) 0.14547(11) 0.47461(18) 0.0305(5) Uani d . 1 1
C C6F 0.58814(11) 0.09310(11) 0.4788(2) 0.0382(6) Uani d . 1 1
H H6FA 0.5571 0.0736 0.4705 0.046 Uiso calc R 1 1
C C7F 0.63817(12) 0.06896(11) 0.4952(2) 0.0392(6) Uani d . 1 1
H H7FA 0.6402 0.0337 0.4976 0.047 Uiso calc R 1 1
C C8F 0.68486(11) 0.09739(10) 0.50772(19) 0.0314(5) Uani d . 1 1
C C9F 0.68148(11) 0.15013(10) 0.50604(19) 0.0304(5) Uani d . 1 1
H H9FA 0.7127 0.1697 0.5159 0.036 Uiso calc R 1 1
C C10F 0.63112(11) 0.17344(10) 0.48944(19) 0.0309(5) Uani d . 1 1
H H10F 0.6291 0.2087 0.4882 0.037 Uiso calc R 1 1
C C11F 0.50771(11) 0.30590(11) 0.5055(2) 0.0328(6) Uani d . 1 1
H H11K 0.5214 0.2951 0.4595 0.039 Uiso calc R 1 1
H H11L 0.5380 0.3046 0.5636 0.039 Uiso calc R 1 1
C C12F 0.48721(12) 0.36056(11) 0.4862(2) 0.0385(6) Uani d . 1 1
H H12K 0.5136 0.3803 0.4704 0.046 Uiso calc R 1 1
H H12L 0.4528 0.3608 0.4343 0.046 Uiso calc R 1 1
C C13F 0.47866(12) 0.38548(12) 0.5654(2) 0.0445(7) Uani d . 1 1
H H13P 0.4619 0.4181 0.5473 0.067 Uiso calc R 1 1
H H13Q 0.5134 0.3896 0.6143 0.067 Uiso calc R 1 1
H H13R 0.4553 0.3645 0.5850 0.067 Uiso calc R 1 1
C C1G 0.31662(10) 0.33080(10) 0.78410(18) 0.0274(5) Uani d . 1 1
C C2G 0.38132(10) 0.28937(10) 0.75317(19) 0.0296(5) Uani d . 1 1
C C3G 0.38618(10) 0.38469(9) 0.74537(17) 0.0252(5) Uani d . 1 1
H H3GA 0.3575 0.4087 0.7133 0.030 Uiso calc R 1 1
H H3GB 0.4079 0.3784 0.7086 0.030 Uiso calc R 1 1
C C4G 0.42277(11) 0.40750(10) 0.83625(18) 0.0299(5) Uani d . 1 1
H H4GA 0.4012 0.4125 0.8736 0.036 Uiso calc R 1 1
H H4GB 0.4520 0.3838 0.8673 0.036 Uiso calc R 1 1
C C5G 0.44749(10) 0.45741(10) 0.82527(17) 0.0278(5) Uani d . 1 1
C C6G 0.50172(11) 0.46090(10) 0.8309(2) 0.0328(6) Uani d . 1 1
H H6GA 0.5230 0.4316 0.8411 0.039 Uiso calc R 1 1
C C7G 0.52452(11) 0.50702(11) 0.8218(2) 0.0344(6) Uani d . 1 1
H H7GA 0.5608 0.5084 0.8260 0.041 Uiso calc R 1 1
C C8G 0.49317(10) 0.55141(10) 0.80616(18) 0.0285(5) Uani d . 1 1
C C9G 0.43931(10) 0.54852(10) 0.80019(17) 0.0271(5) Uani d . 1 1
H H9GA 0.4181 0.5778 0.7898 0.033 Uiso calc R 1 1
C C10G 0.41675(10) 0.50225(10) 0.80960(17) 0.0277(5) Uani d . 1 1
H H10G 0.3805 0.5010 0.8054 0.033 Uiso calc R 1 1
C C11G 0.28428(10) 0.37427(10) 0.7994(2) 0.0305(5) Uani d . 1 1
H H11M 0.2740 0.3969 0.7476 0.037 Uiso calc R 1 1
H H11N 0.3072 0.3932 0.8523 0.037 Uiso calc R 1 1
C C12G 0.23253(11) 0.35676(11) 0.8134(2) 0.0334(6) Uani d . 1 1
H H12M 0.2419 0.3294 0.8574 0.040 Uiso calc R 1 1
H H12N 0.2182 0.3847 0.8379 0.040 Uiso calc R 1 1
C C13G 0.18836(12) 0.33856(12) 0.7260(2) 0.0391(6) Uani d . 1 1
H H13S 0.1578 0.3257 0.7387 0.059 Uiso calc R 1 1
H H13T 0.2029 0.3121 0.6999 0.059 Uiso calc R 1 1
H H13U 0.1765 0.3664 0.6843 0.059 Uiso calc R 1 1
C C1H 0.22601(11) 0.11376(10) 0.50764(19) 0.0315(5) Uani d . 1 1
C C2H 0.27222(10) 0.18449(10) 0.51040(18) 0.0283(5) Uani d . 1 1
C C3H 0.17196(10) 0.19709(11) 0.47759(17) 0.0296(5) Uani d . 1 1
H H3HA 0.1412 0.1786 0.4349 0.036 Uiso calc R 1 1
H H3HB 0.1768 0.2279 0.4480 0.036 Uiso calc R 1 1
C C4H 0.15837(11) 0.21129(11) 0.55928(18) 0.0310(5) Uani d . 1 1
H H4HA 0.1580 0.1810 0.5937 0.037 Uiso calc R 1 1
H H4HB 0.1863 0.2340 0.5982 0.037 Uiso calc R 1 1
C C5H 0.10280(10) 0.23704(11) 0.52875(17) 0.0294(5) Uani d . 1 1
C C6H 0.09705(11) 0.28935(11) 0.51339(19) 0.0316(5) Uani d . 1 1
H H6HA 0.1279 0.3089 0.5210 0.038 Uiso calc R 1 1
C C7H 0.04658(11) 0.31242(10) 0.4872(2) 0.0320(5) Uani d . 1 1
H H7HA 0.0438 0.3474 0.4789 0.038 Uiso calc R 1 1
C C8H -0.00050(11) 0.28369(10) 0.47299(18) 0.0290(5) Uani d . 1 1
C C9H 0.00407(11) 0.23140(11) 0.48316(18) 0.0303(5) Uani d . 1 1
H H9HA -0.0272 0.2116 0.4714 0.036 Uiso calc R 1 1
C C10H 0.05534(11) 0.20868(10) 0.51091(19) 0.0314(5) Uani d . 1 1
H H10H 0.0580 0.1736 0.5177 0.038 Uiso calc R 1 1
C C11H 0.17920(13) 0.08007(12) 0.5019(2) 0.0434(7) Uani d . 1 1
H H11O 0.1465 0.0917 0.4528 0.052 Uiso calc R 1 1
H H11P 0.1725 0.0829 0.5577 0.052 Uiso calc R 1 1
C C12H 0.18877(15) 0.02474(13) 0.4862(3) 0.0473(7) Uani d . 1 1
H H12O 0.2230 0.0140 0.5328 0.057 Uiso calc R 1 1
H H12P 0.1596 0.0047 0.4930 0.057 Uiso calc R 1 1
C C13H 0.19112(16) 0.01352(16) 0.3966(3) 0.0597(10) Uani d . 1 1
H H13V 0.1939 -0.0225 0.3901 0.089 Uiso calc R 1 1
H H13W 0.2226 0.0299 0.3918 0.089 Uiso calc R 1 1
H H13X 0.1584 0.0259 0.3498 0.089 Uiso calc R 1 1

loop_
_atom_site_aniso_label
_atom_site_aniso_U_11
_atom_site_aniso_U_22
_atom_site_aniso_U_33
_atom_site_aniso_U_12
_atom_site_aniso_U_13
_atom_site_aniso_U_23
O1A 0.0279(9) 0.0222(9) 0.0468(10) 0.0003(7) 0.0174(8) -0.0001(8)
O2A 0.0423(11) 0.0212(9) 0.0605(13) -0.0047(8) 0.0312(10) -0.0036(9)
O1B 0.0267(9) 0.0218(8) 0.0504(11) -0.0010(7) 0.0185(8) -0.0004(8)
O2B 0.0281(9) 0.0277(9) 0.0563(12) 0.0030(7) 0.0224(9) 0.0008(9)
O1C 0.0271(9) 0.0251(9) 0.0516(11) 0.0023(7) 0.0205(8) 0.0016(8)
O2C 0.0235(8) 0.0275(9) 0.0479(11) -0.0015(7) 0.0176(8) -0.0060(8)
O1D 0.0270(9) 0.0228(9) 0.0530(11) 0.0002(7) 0.0212(8) -0.0002(8)
O2D 0.0290(10) 0.0210(9) 0.0707(14) -0.0028(8) 0.0212(9) 0.0001(9)
O1E 0.0258(9) 0.0239(9) 0.0453(10) 0.0009(7) 0.0183(7) -0.0010(8)
O2E 0.0351(10) 0.0254(9) 0.0530(12) -0.0022(8) 0.0235(9) -0.0006(9)
O1F 0.0269(9) 0.0222(9) 0.0490(11) 0.0006(7) 0.0151(8) -0.0013(8)
O2F 0.0277(9) 0.0235(9) 0.0710(14) 0.0005(7) 0.0222(9) 0.0004(9)
O1G 0.0288(9) 0.0245(9) 0.0576(12) 0.0018(7) 0.0232(9) -0.0011(8)
O2G 0.0287(9) 0.0242(9) 0.0601(12) 0.0006(7) 0.0236(9) 0.0042(9)
O1H 0.0295(9) 0.0233(9) 0.0602(13) 0.0009(7) 0.0216(9) 0.0031(9)
O2H 0.0306(10) 0.0342(10) 0.0615(13) 0.0061(8) 0.0247(9) 0.0107(9)
N1A 0.0261(10) 0.0227(10) 0.0374(11) -0.0015(8) 0.0108(9) -0.0042(9)
N2A 0.0274(10) 0.0192(10) 0.0409(12) -0.0023(8) 0.0140(9) -0.0007(9)
N3A 0.0258(10) 0.0184(10) 0.0312(10) -0.0024(8) 0.0096(8) -0.0001(8)
N1B 0.0276(11) 0.0251(11) 0.0439(12) -0.0029(9) 0.0175(9) -0.0003(9)
N2B 0.0250(10) 0.0267(11) 0.0496(13) -0.0019(9) 0.0203(10) -0.0015(10)
N3B 0.0241(10) 0.0239(10) 0.0371(11) 0.0016(8) 0.0149(8) 0.0033(9)
N1C 0.0237(10) 0.0246(11) 0.0343(11) 0.0009(8) 0.0098(8) 0.0037(9)
N2C 0.0205(9) 0.0260(11) 0.0392(11) 0.0023(8) 0.0140(8) 0.0038(9)
N3C 0.0210(9) 0.0246(10) 0.0299(10) 0.0002(8) 0.0102(8) 0.0004(8)
N1D 0.0269(10) 0.0224(10) 0.0433(12) -0.0001(8) 0.0175(9) -0.0002(9)
N2D 0.0288(10) 0.0170(10) 0.0483(13) 0.0007(8) 0.0188(9) -0.0001(9)
N3D 0.0269(10) 0.0191(10) 0.0337(11) -0.0022(8) 0.0134(8) 0.0004(8)
N1E 0.0266(10) 0.0252(11) 0.0484(13) 0.0029(9) 0.0188(9) -0.0004(10)
N2E 0.0302(11) 0.0222(10) 0.0453(12) 0.0003(8) 0.0198(9) -0.0014(9)
N3E 0.0257(10) 0.0228(10) 0.0341(10) 0.0014(8) 0.0135(8) 0.0008(9)
N1F 0.0279(11) 0.0230(11) 0.0522(14) 0.0002(9) 0.0177(10) 0.0022(10)
N2F 0.0225(10) 0.0240(11) 0.0545(14) 0.0005(8) 0.0154(9) 0.0016(10)
N3F 0.0239(10) 0.0242(10) 0.0340(11) -0.0007(8) 0.0106(8) -0.0002(8)
N1G 0.0250(10) 0.0253(11) 0.0508(13) 0.0029(8) 0.0205(9) -0.0012(10)
N2G 0.0290(11) 0.0185(10) 0.0599(15) 0.0032(8) 0.0233(11) 0.0020(10)
N3G 0.0238(10) 0.0209(10) 0.0350(11) -0.0006(8) 0.0124(8) -0.0003(8)
N1H 0.0328(12) 0.0250(11) 0.0457(13) -0.0009(9) 0.0201(10) 0.0032(10)
N2H 0.0201(9) 0.0263(11) 0.0394(12) 0.0010(8) 0.0123(8) 0.0016(9)
N3H 0.0244(10) 0.0240(10) 0.0382(11) 0.0013(8) 0.0135(8) 0.0000(9)
C1A 0.0241(11) 0.0268(12) 0.0294(12) -0.0035(9) 0.0081(9) -0.0020(10)
C2A 0.0293(12) 0.0202(11) 0.0293(12) -0.0028(9) 0.0104(9) -0.0015(9)
C3A 0.0271(11) 0.0213(11) 0.0318(12) -0.0042(9) 0.0130(9) -0.0004(10)
C4A 0.0320(12) 0.0225(12) 0.0309(12) -0.0055(10) 0.0123(10) 0.0007(10)
C5A 0.0268(11) 0.0214(12) 0.0284(11) -0.0035(9) 0.0094(9) -0.0010(9)
C6A 0.0290(12) 0.0213(12) 0.0429(14) 0.0033(10) 0.0155(11) -0.0019(11)
C7A 0.0276(12) 0.0294(14) 0.0437(14) -0.0003(10) 0.0205(11) -0.0001(11)
C8A 0.0284(12) 0.0216(12) 0.0342(12) -0.0034(9) 0.0130(10) -0.0011(10)
C9A 0.0276(12) 0.0196(11) 0.0387(13) 0.0000(9) 0.0141(10) -0.0022(10)
C10A 0.0227(11) 0.0285(13) 0.0350(13) -0.0006(10) 0.0131(9) -0.0003(10)
C11A 0.0303(13) 0.0226(12) 0.0390(13) 0.0004(10) 0.0096(10) -0.0013(10)
C12A 0.0277(13) 0.0348(15) 0.0544(17) -0.0031(11) 0.0150(12) -0.0097(13)
C13A 0.0320(15) 0.0474(18) 0.069(2) 0.0048(13) 0.0190(14) -0.0090(16)
C1B 0.0271(12) 0.0259(13) 0.0344(13) 0.0029(10) 0.0123(10) 0.0011(10)
C2B 0.0230(12) 0.0285(13) 0.0356(13) 0.0026(10) 0.0121(10) 0.0018(11)
C3B 0.0257(11) 0.0282(13) 0.0309(12) 0.0018(10) 0.0133(9) -0.0007(10)
C4B 0.0316(13) 0.0346(14) 0.0330(13) 0.0080(11) 0.0142(10) 0.0017(11)
C5B 0.0257(12) 0.0321(13) 0.0298(12) 0.0052(10) 0.0102(9) 0.0016(10)
C6B 0.0248(11) 0.0304(13) 0.0316(12) -0.0014(10) 0.0118(9) 0.0024(10)
C7B 0.0279(12) 0.0233(12) 0.0329(12) -0.0030(10) 0.0096(9) 0.0004(10)
C8B 0.0236(11) 0.0290(13) 0.0301(12) 0.0032(10) 0.0100(9) -0.0002(10)
C9B 0.0222(11) 0.0262(13) 0.0378(13) -0.0022(9) 0.0131(10) 0.0006(10)
C10B 0.0262(12) 0.0240(12) 0.0366(13) 0.0030(10) 0.0103(10) -0.0009(10)
C11B 0.0255(12) 0.0255(13) 0.0456(15) 0.0007(10) 0.0159(11) 0.0040(11)
C12B 0.0307(13) 0.0241(13) 0.0496(16) 0.0007(10) 0.0180(11) 0.0011(11)
C13B 0.0468(17) 0.0261(14) 0.086(3) -0.0051(13) 0.0314(17) 0.0012(16)
C1C 0.0237(11) 0.0260(12) 0.0267(11) 0.0035(9) 0.0080(9) 0.0032(10)
C2C 0.0203(11) 0.0288(13) 0.0311(12) 0.0025(9) 0.0101(9) 0.0026(10)
C3C 0.0197(11) 0.0281(12) 0.0309(12) 0.0010(9) 0.0110(9) -0.0037(10)
C4C 0.0231(11) 0.0300(13) 0.0303(12) 0.0034(10) 0.0100(9) -0.0026(10)
C5C 0.0207(11) 0.0318(13) 0.0267(11) 0.0013(9) 0.0084(9) -0.0015(10)
C6C 0.0213(11) 0.0284(13) 0.0375(13) -0.0042(9) 0.0123(10) -0.0006(11)
C7C 0.0270(12) 0.0220(12) 0.0362(13) -0.0037(9) 0.0121(10) -0.0054(10)
C8C 0.0227(11) 0.0241(12) 0.0289(12) 0.0028(9) 0.0102(9) 0.0022(10)
C9C 0.0199(11) 0.0238(12) 0.0321(12) -0.0026(9) 0.0088(9) 0.0027(9)
C10C 0.0256(11) 0.0210(11) 0.0309(12) 0.0006(9) 0.0093(9) 0.0012(9)
C11C 0.0246(11) 0.0292(13) 0.0372(13) 0.0004(10) 0.0145(10) 0.0031(11)
C12C 0.0230(12) 0.0277(13) 0.0496(15) 0.0023(10) 0.0131(11) 0.0041(12)
C13C 0.0389(16) 0.0282(14) 0.085(3) -0.0022(12) 0.0261(16) 0.0058(15)
C1D 0.0227(11) 0.0237(12) 0.0291(12) -0.0007(9) 0.0108(9) 0.0001(9)
C2D 0.0273(12) 0.0189(11) 0.0383(13) -0.0016(9) 0.0139(10) -0.0006(10)
C3D 0.0276(12) 0.0190(11) 0.0307(12) -0.0044(9) 0.0107(9) -0.0005(9)
C4D 0.0310(12) 0.0241(12) 0.0295(12) -0.0025(10) 0.0099(9) 0.0008(10)
C5D 0.0305(12) 0.0249(12) 0.0281(12) -0.0039(10) 0.0121(9) 0.0022(10)
C6D 0.0304(13) 0.0211(12) 0.0386(13) 0.0026(10) 0.0126(10) 0.0025(10)
C7D 0.0260(12) 0.0254(13) 0.0416(14) 0.0016(10) 0.0121(10) 0.0017(11)
C8D 0.0333(13) 0.0215(12) 0.0359(13) -0.0017(10) 0.0159(10) 0.0008(10)
C9D 0.0295(12) 0.0220(12) 0.0371(13) 0.0021(10) 0.0164(10) 0.0035(10)
C10D 0.0245(11) 0.0278(12) 0.0350(12) -0.0008(9) 0.0135(9) 0.0018(10)
C11D 0.0269(12) 0.0230(12) 0.0343(13) -0.0002(9) 0.0128(10) -0.0001(10)
C12D 0.0314(13) 0.0248(12) 0.0418(14) 0.0009(10) 0.0181(11) 0.0040(11)
C13D 0.0322(14) 0.0369(15) 0.0546(17) 0.0084(12) 0.0206(13) 0.0033(13)
C1E 0.0271(12) 0.0267(13) 0.0361(13) -0.0003(10) 0.0129(10) -0.0022(10)
C2E 0.0281(12) 0.0222(12) 0.0321(12) -0.0004(9) 0.0123(10) -0.0023(10)
C3E 0.0284(12) 0.0221(12) 0.0346(12) 0.0000(9) 0.0149(10) 0.0000(10)
C4E 0.0390(14) 0.0307(13) 0.0295(12) -0.0040(11) 0.0121(10) -0.0016(10)
C5E 0.0318(12) 0.0264(12) 0.0302(12) -0.0038(10) 0.0107(10) -0.0051(10)
C6E 0.0312(13) 0.0242(12) 0.0384(14) 0.0028(10) 0.0079(10) -0.0035(11)
C7E 0.0246(12) 0.0298(14) 0.0421(14) -0.0006(10) 0.0130(10) -0.0066(11)
C8E 0.0299(12) 0.0239(12) 0.0332(12) -0.0052(10) 0.0140(10) -0.0051(10)
C9E 0.0285(12) 0.0245(12) 0.0371(13) 0.0030(10) 0.0140(10) -0.0031(10)
C10E 0.0261(12) 0.0303(13) 0.0318(12) -0.0024(10) 0.0122(10) -0.0047(10)
C11E 0.0321(14) 0.0285(14) 0.0539(17) 0.0051(11) 0.0191(12) -0.0024(12)
C12E 0.0464(19) 0.0421(19) 0.082(3) 0.0072(15) 0.0268(18) -0.0044(18)
C13E 0.0341(17) 0.067(2) 0.083(3) 0.0009(16) 0.0108(17) -0.011(2)
C1F 0.0285(12) 0.0249(12) 0.0334(12) -0.0010(10) 0.0126(10) -0.0010(10)
C2F 0.0233(11) 0.0268(13) 0.0335(12) 0.0001(9) 0.0114(10) -0.0018(10)
C3F 0.0224(11) 0.0267(12) 0.0331(12) 0.0022(9) 0.0101(9) 0.0025(10)
C4F 0.0268(12) 0.0379(14) 0.0339(13) 0.0055(11) 0.0102(10) -0.0012(11)
C5F 0.0266(12) 0.0353(14) 0.0313(12) 0.0047(10) 0.0126(10) -0.0012(11)
C6F 0.0269(13) 0.0324(15) 0.0565(17) -0.0047(11) 0.0168(12) -0.0025(13)
C7F 0.0327(14) 0.0243(13) 0.0641(19) -0.0029(11) 0.0221(13) -0.0014(13)
C8F 0.0297(13) 0.0272(13) 0.0407(14) 0.0006(10) 0.0173(11) -0.0002(11)
C9F 0.0284(12) 0.0253(12) 0.0423(14) -0.0040(10) 0.0186(11) -0.0004(11)
C10F 0.0338(13) 0.0238(12) 0.0383(13) 0.0038(10) 0.0170(11) 0.0024(11)
C11F 0.0275(12) 0.0300(14) 0.0437(14) -0.0033(10) 0.0167(11) 0.0016(11)
C12F 0.0335(14) 0.0281(14) 0.0489(16) -0.0056(11) 0.0094(12) 0.0099(12)
C13F 0.0344(15) 0.0290(14) 0.0601(19) 0.0035(12) 0.0060(13) 0.0002(14)
C1G 0.0237(11) 0.0242(12) 0.0350(13) -0.0011(9) 0.0116(9) -0.0018(10)
C2G 0.0253(12) 0.0254(12) 0.0386(13) -0.0015(10) 0.0125(10) -0.0010(10)
C3G 0.0243(11) 0.0197(11) 0.0337(12) -0.0036(9) 0.0131(9) 0.0006(9)
C4G 0.0289(12) 0.0266(12) 0.0324(13) -0.0034(10) 0.0093(10) 0.0026(10)
C5G 0.0288(12) 0.0240(12) 0.0289(12) -0.0049(10) 0.0087(9) -0.0010(9)
C6G 0.0272(12) 0.0243(12) 0.0482(15) 0.0044(10) 0.0156(11) 0.0018(11)
C7G 0.0258(12) 0.0284(13) 0.0516(16) 0.0010(10) 0.0172(11) 0.0034(12)
C8G 0.0284(12) 0.0233(12) 0.0363(13) -0.0021(10) 0.0148(10) -0.0022(10)
C9G 0.0245(12) 0.0227(12) 0.0338(12) 0.0006(9) 0.0104(10) -0.0018(10)
C10G 0.0234(11) 0.0281(13) 0.0331(12) -0.0007(9) 0.0122(9) -0.0028(10)
C11G 0.0273(12) 0.0224(12) 0.0437(14) 0.0010(10) 0.0156(10) -0.0042(11)
C12G 0.0322(13) 0.0322(14) 0.0433(14) 0.0035(11) 0.0226(11) -0.0019(11)
C13G 0.0297(13) 0.0367(15) 0.0541(17) 0.0001(11) 0.0193(12) -0.0026(13)
C1H 0.0338(13) 0.0245(13) 0.0411(14) -0.0005(11) 0.0197(11) -0.0004(11)
C2H 0.0263(12) 0.0240(13) 0.0354(13) 0.0004(9) 0.0122(10) 0.0007(10)
C3H 0.0252(12) 0.0333(14) 0.0296(12) 0.0037(10) 0.0094(9) 0.0040(10)
C4H 0.0290(12) 0.0310(13) 0.0324(13) 0.0044(10) 0.0105(10) 0.0028(11)
C5H 0.0275(12) 0.0339(14) 0.0303(12) 0.0027(10) 0.0148(10) 0.0001(10)
C6H 0.0263(12) 0.0297(13) 0.0407(14) -0.0043(10) 0.0146(10) -0.0021(11)
C7H 0.0349(13) 0.0236(12) 0.0437(14) 0.0005(10) 0.0220(11) 0.0016(11)
C8H 0.0290(12) 0.0295(13) 0.0330(12) 0.0035(10) 0.0167(10) 0.0012(10)
C9H 0.0272(12) 0.0293(13) 0.0383(13) -0.0033(10) 0.0167(10) 0.0002(11)
C10H 0.0331(13) 0.0238(12) 0.0417(14) 0.0012(10) 0.0189(11) -0.0005(11)
C11H 0.0416(16) 0.0343(15) 0.065(2) -0.0104(13) 0.0319(15) -0.0061(14)
C12H 0.0490(17) 0.0348(16) 0.060(2) -0.0111(14) 0.0229(15) -0.0029(15)
C13H 0.056(2) 0.058(2) 0.072(2) -0.0199(18) 0.0317(18) -0.0254(19)

loop_
_atom_type_symbol
_atom_type_description
_atom_type_scat_dispersion_real
_atom_type_scat_dispersion_imag
_atom_type_scat_source
C C 0.0181 0.0091 'International Tables Vol C Tables 4.2.6.8 and 6.1.1.4'
H H 0.0000 0.0000 'International Tables Vol C Tables 4.2.6.8 and 6.1.1.4'
N N 0.0311 0.0180 'International Tables Vol C Tables 4.2.6.8 and 6.1.1.4'
O O 0.0492 0.0322 'International Tables Vol C Tables 4.2.6.8 and 6.1.1.4'

loop_
_geom_angle_atom_site_label_1
_geom_angle_atom_site_label_2
_geom_angle_atom_site_label_3
_geom_angle
C8A O2A H2A 109.5
C8B O2B H2B 109.5
C8C O2C H2C 109.5
C8D O2D H2D 109.5
C8E O2E H2E 109.5
C8F O2F H2F 109.5
C8G O2G H2G 109.5
C8H O2H H2H 109.5
C1A N1A N2A 104.5(2)
C2A N2A N1A 112.7(2)
C2A N2A H2AA 123.6
N1A N2A H2AA 123.6
C2A N3A C1A 107.5(2)
C2A N3A C3A 124.6(2)
C1A N3A C3A 127.8(2)
C1B N1B N2B 103.7(2)
C2B N2B N1B 113.5(2)
C2B N2B H2BA 123.2
N1B N2B H2BA 123.2
C1B N3B C2B 107.6(2)
C1B N3B C3B 128.2(2)
C2B N3B C3B 124.2(2)
C1C N1C N2C 104.2(2)
C2C N2C N1C 112.7(2)
C2C N2C H2CA 123.7
N1C N2C H2CA 123.7
C2C N3C C1C 106.9(2)
C2C N3C C3C 125.3(2)
C1C N3C C3C 127.8(2)
C1D N1D N2D 104.1(2)
C2D N2D N1D 113.1(2)
C2D N2D H2DA 123.5
N1D N2D H2DA 123.5
C2D N3D C1D 107.5(2)
C2D N3D C3D 124.5(2)
C1D N3D C3D 127.7(2)
C1E N1E N2E 104.0(2)
C2E N2E N1E 113.1(2)
C2E N2E H2EA 123.5
N1E N2E H2EA 123.5
C2E N3E C1E 107.2(2)
C2E N3E C3E 124.1(2)
C1E N3E C3E 128.2(2)
C1F N1F N2F 104.2(2)
C2F N2F N1F 112.4(2)
C2F N2F H2FA 123.8
N1F N2F H2FA 123.8
C2F N3F C1F 107.4(2)
C2F N3F C3F 124.6(2)
C1F N3F C3F 128.0(2)
C1G N1G N2G 104.0(2)
C2G N2G N1G 113.1(2)
C2G N2G H2GA 123.4
N1G N2G H2GA 123.4
C2G N3G C1G 107.3(2)
C2G N3G C3G 124.7(2)
C1G N3G C3G 127.9(2)
C1H N1H N2H 104.6(2)
C2H N2H N1H 112.4(2)
C2H N2H H2HA 123.8
N1H N2H H2HA 123.8
C2H N3H C1H 107.4(2)
C2H N3H C3H 124.3(2)
C1H N3H C3H 128.1(2)
N1A C1A N3A 111.1(2)
N1A C1A C11A 125.8(2)
N3A C1A C11A 123.0(2)
O1A C2A N2A 128.6(2)
O1A C2A N3A 127.3(2)
N2A C2A N3A 104.1(2)
N3A C3A C4A 112.8(2)
N3A C3A H3AA 109.0
C4A C3A H3AA 109.0
N3A C3A H3AB 109.0
C4A C3A H3AB 109.0
H3AA C3A H3AB 107.8
C5A C4A C3A 110.8(2)
C5A C4A H4AA 109.5
C3A C4A H4AA 109.5
C5A C4A H4AB 109.5
C3A C4A H4AB 109.5
H4AA C4A H4AB 108.1
C6A C5A C10A 117.5(2)
C6A C5A C4A 121.5(2)
C10A C5A C4A 121.0(2)
C7A C6A C5A 121.3(2)
C7A C6A H6AA 119.4
C5A C6A H6AA 119.4
C6A C7A C8A 120.4(2)
C6A C7A H7AA 119.8
C8A C7A H7AA 119.8
O2A C8A C7A 117.7(2)
O2A C8A C9A 123.1(2)
C7A C8A C9A 119.3(2)
C10A C9A C8A 120.1(2)
C10A C9A H9AA 120.0
C8A C9A H9AA 120.0
C9A C10A C5A 121.5(2)
C9A C10A H10A 119.2
C5A C10A H10A 119.2
C1A C11A C12A 113.2(2)
C1A C11A H11A 108.9
C12A C11A H11A 108.9
C1A C11A H11B 108.9
C12A C11A H11B 108.9
H11A C11A H11B 107.8
C11A C12A C13A 110.5(3)
C11A C12A H12A 109.5
C13A C12A H12A 109.5
C11A C12A H12B 109.5
C13A C12A H12B 109.5
H12A C12A H12B 108.1
C12A C13A H13A 109.5
C12A C13A H13B 109.5
H13A C13A H13B 109.5
C12A C13A H13C 109.5
H13A C13A H13C 109.5
H13B C13A H13C 109.5
N1B C1B N3B 111.6(2)
N1B C1B C11B 124.6(2)
N3B C1B C11B 123.8(2)
O1B C2B N2B 128.8(2)
O1B C2B N3B 127.6(2)
N2B C2B N3B 103.6(2)
N3B C3B C4B 111.7(2)
N3B C3B H3BA 109.3
C4B C3B H3BA 109.3
N3B C3B H3BB 109.3
C4B C3B H3BB 109.3
H3BA C3B H3BB 107.9
C5B C4B C3B 112.2(2)
C5B C4B H4BA 109.2
C3B C4B H4BA 109.2
C5B C4B H4BB 109.2
C3B C4B H4BB 109.2
H4BA C4B H4BB 107.9
C6B C5B C10B 117.9(2)
C6B C5B C4B 121.6(2)
C10B C5B C4B 120.6(2)
C7B C6B C5B 121.0(2)
C7B C6B H6BA 119.5
C5B C6B H6BA 119.5
C6B C7B C8B 120.4(2)
C6B C7B H7BA 119.8
C8B C7B H7BA 119.8
O2B C8B C9B 122.6(2)
O2B C8B C7B 118.1(2)
C9B C8B C7B 119.3(2)
C10B C9B C8B 119.5(2)
C10B C9B H9BA 120.2
C8B C9B H9BA 120.2
C9B C10B C5B 121.9(2)
C9B C10B H10B 119.1
C5B C10B H10B 119.1
C1B C11B C12B 112.9(2)
C1B C11B H11C 109.0
C12B C11B H11C 109.0
C1B C11B H11D 109.0
C12B C11B H11D 109.0
H11C C11B H11D 107.8
C11B C12B C13B 111.1(2)
C11B C12B H12C 109.4
C13B C12B H12C 109.4
C11B C12B H12D 109.4
C13B C12B H12D 109.4
H12C C12B H12D 108.0
C12B C13B H13D 109.5
C12B C13B H13E 109.5
H13D C13B H13E 109.5
C12B C13B H13F 109.5
H13D C13B H13F 109.5
H13E C13B H13F 109.5
N1C C1C N3C 111.9(2)
N1C C1C C11C 125.3(2)
N3C C1C C11C 122.8(2)
O1C C2C N2C 128.5(2)
O1C C2C N3C 127.2(2)
N2C C2C N3C 104.3(2)
N3C C3C C4C 113.2(2)
N3C C3C H3CA 108.9
C4C C3C H3CA 108.9
N3C C3C H3CB 108.9
C4C C3C H3CB 108.9
H3CA C3C H3CB 107.8
C5C C4C C3C 109.8(2)
C5C C4C H4CA 109.7
C3C C4C H4CA 109.7
C5C C4C H4CB 109.7
C3C C4C H4CB 109.7
H4CA C4C H4CB 108.2
C6C C5C C10C 118.1(2)
C6C C5C C4C 120.6(2)
C10C C5C C4C 121.2(2)
C7C C6C C5C 121.3(2)
C7C C6C H6CA 119.3
C5C C6C H6CA 119.3
C6C C7C C8C 120.5(2)
C6C C7C H7CA 119.8
C8C C7C H7CA 119.8
O2C C8C C7C 117.5(2)
O2C C8C C9C 123.4(2)
C7C C8C C9C 119.1(2)
C10C C9C C8C 119.9(2)
C10C C9C H9CA 120.0
C8C C9C H9CA 120.0
C9C C10C C5C 121.1(2)
C9C C10C H10C 119.5
C5C C10C H10C 119.5
C1C C11C C12C 113.7(2)
C1C C11C H11E 108.8
C12C C11C H11E 108.8
C1C C11C H11F 108.8
C12C C11C H11F 108.8
H11E C11C H11F 107.7
C11C C12C C13C 110.9(2)
C11C C12C H12E 109.5
C13C C12C H12E 109.5
C11C C12C H12F 109.5
C13C C12C H12F 109.5
H12E C12C H12F 108.0
C12C C13C H13G 109.5
C12C C13C H13H 109.5
H13G C13C H13H 109.5
C12C C13C H13I 109.5
H13G C13C H13I 109.5
H13H C13C H13I 109.5
N1D C1D N3D 111.1(2)
N1D C1D C11D 125.5(2)
N3D C1D C11D 123.4(2)
O1D C2D N2D 128.8(2)
O1D C2D N3D 127.0(2)
N2D C2D N3D 104.2(2)
N3D C3D C4D 113.3(2)
N3D C3D H3DA 108.9
C4D C3D H3DA 108.9
N3D C3D H3DB 108.9
C4D C3D H3DB 108.9
H3DA C3D H3DB 107.7
C5D C4D C3D 110.1(2)
C5D C4D H4DA 109.6
C3D C4D H4DA 109.6
C5D C4D H4DB 109.6
C3D C4D H4DB 109.6
H4DA C4D H4DB 108.2
C10D C5D C6D 117.8(2)
C10D C5D C4D 121.2(2)
C6D C5D C4D 121.0(2)
C7D C6D C5D 121.1(2)
C7D C6D H6DA 119.5
C5D C6D H6DA 119.5
C6D C7D C8D 119.9(2)
C6D C7D H7DA 120.0
C8D C7D H7DA 120.0
O2D C8D C9D 122.7(2)
O2D C8D C7D 117.7(2)
C9D C8D C7D 119.6(2)
C10D C9D C8D 119.7(2)
C10D C9D H9DA 120.1
C8D C9D H9DA 120.1
C5D C10D C9D 121.9(2)
C5D C10D H10D 119.1
C9D C10D H10D 119.1
C1D C11D C12D 113.0(2)
C1D C11D H11G 109.0
C12D C11D H11G 109.0
C1D C11D H11H 109.0
C12D C11D H11H 109.0
H11G C11D H11H 107.8
C11D C12D C13D 112.1(2)
C11D C12D H12G 109.2
C13D C12D H12G 109.2
C11D C12D H12H 109.2
C13D C12D H12H 109.2
H12G C12D H12H 107.9
C12D C13D H13J 109.5
C12D C13D H13K 109.5
H13J C13D H13K 109.5
C12D C13D H13L 109.5
H13J C13D H13L 109.5
H13K C13D H13L 109.5
N1E C1E N3E 111.5(2)
N1E C1E C11E 125.2(2)
N3E C1E C11E 123.3(2)
O1E C2E N2E 128.1(2)
O1E C2E N3E 127.8(2)
N2E C2E N3E 104.2(2)
N3E C3E C4E 114.4(2)
N3E C3E H3EA 108.7
C4E C3E H3EA 108.7
N3E C3E H3EB 108.7
C4E C3E H3EB 108.7
H3EA C3E H3EB 107.6
C5E C4E C3E 109.6(2)
C5E C4E H4EA 109.8
C3E C4E H4EA 109.8
C5E C4E H4EB 109.8
C3E C4E H4EB 109.8
H4EA C4E H4EB 108.2
C10E C5E C6E 117.1(2)
C10E C5E C4E 121.2(2)
C6E C5E C4E 121.7(2)
C7E C6E C5E 121.8(3)
C7E C6E H6EA 119.1
C5E C6E H6EA 119.1
C6E C7E C8E 120.4(2)
C6E C7E H7EA 119.8
C8E C7E H7EA 119.8
O2E C8E C9E 123.0(2)
O2E C8E C7E 118.7(2)
C9E C8E C7E 118.3(2)
C10E C9E C8E 120.1(2)
C10E C9E H9EA 119.9
C8E C9E H9EA 119.9
C9E C10E C5E 122.2(2)
C9E C10E H10E 118.9
C5E C10E H10E 118.9
C1E C11E C12E 112.3(3)
C1E C11E H11I 109.1
C12E C11E H11I 109.1
C1E C11E H11J 109.1
C12E C11E H11J 109.1
H11I C11E H11J 107.9
C13E C12E C11E 113.5(3)
C13E C12E H12I 108.9
C11E C12E H12I 108.9
C13E C12E H12J 108.9
C11E C12E H12J 108.9
H12I C12E H12J 107.7
C12E C13E H13M 109.5
C12E C13E H13N 109.5
H13M C13E H13N 109.5
C12E C13E H13O 109.5
H13M C13E H13O 109.5
H13N C13E H13O 109.5
N1F C1F N3F 111.6(2)
N1F C1F C11F 124.5(2)
N3F C1F C11F 123.9(2)
O1F C2F N2F 127.5(2)
O1F C2F N3F 128.2(2)
N2F C2F N3F 104.4(2)
N3F C3F C4F 111.6(2)
N3F C3F H3FA 109.3
C4F C3F H3FA 109.3
N3F C3F H3FB 109.3
C4F C3F H3FB 109.3
H3FA C3F H3FB 108.0
C5F C4F C3F 112.2(2)
C5F C4F H4FA 109.2
C3F C4F H4FA 109.2
C5F C4F H4FB 109.2
C3F C4F H4FB 109.2
H4FA C4F H4FB 107.9
C6F C5F C10F 117.8(2)
C6F C5F C4F 121.8(3)
C10F C5F C4F 120.5(3)
C5F C6F C7F 121.4(3)
C5F C6F H6FA 119.3
C7F C6F H6FA 119.3
C8F C7F C6F 120.2(3)
C8F C7F H7FA 119.9
C6F C7F H7FA 119.9
O2F C8F C7F 117.6(2)
O2F C8F C9F 123.1(2)
C7F C8F C9F 119.3(2)
C10F C9F C8F 119.6(2)
C10F C9F H9FA 120.2
C8F C9F H9FA 120.2
C5F C10F C9F 121.8(2)
C5F C10F H10F 119.1
C9F C10F H10F 119.1
C1F C11F C12F 112.6(2)
C1F C11F H11K 109.1
C12F C11F H11K 109.1
C1F C11F H11L 109.1
C12F C11F H11L 109.1
H11K C11F H11L 107.8
C13F C12F C11F 113.1(3)
C13F C12F H12K 109.0
C11F C12F H12K 109.0
C13F C12F H12L 109.0
C11F C12F H12L 109.0
H12K C12F H12L 107.8
C12F C13F H13P 109.5
C12F C13F H13Q 109.5
H13P C13F H13Q 109.5
C12F C13F H13R 109.5
H13P C13F H13R 109.5
H13Q C13F H13R 109.5
N1G C1G N3G 111.4(2)
N1G C1G C11G 125.2(2)
N3G C1G C11G 123.4(2)
O1G C2G N2G 128.8(3)
O1G C2G N3G 127.1(2)
N2G C2G N3G 104.1(2)
N3G C3G C4G 110.9(2)
N3G C3G H3GA 109.5
C4G C3G H3GA 109.5
N3G C3G H3GB 109.5
C4G C3G H3GB 109.5
H3GA C3G H3GB 108.1
C5G C4G C3G 112.3(2)
C5G C4G H4GA 109.1
C3G C4G H4GA 109.1
C5G C4G H4GB 109.1
C3G C4G H4GB 109.1
H4GA C4G H4GB 107.9
C6G C5G C10G 117.6(2)
C6G C5G C4G 121.6(2)
C10G C5G C4G 120.8(2)
C7G C6G C5G 121.4(2)
C7G C6G H6GA 119.3
C5G C6G H6GA 119.3
C6G C7G C8G 120.2(2)
C6G C7G H7GA 119.9
C8G C7G H7GA 119.9
O2G C8G C9G 123.7(2)
O2G C8G C7G 117.2(2)
C9G C8G C7G 119.1(2)
C8G C9G C10G 120.5(2)
C8G C9G H9GA 119.7
C10G C9G H9GA 119.7
C9G C10G C5G 121.3(2)
C9G C10G H10G 119.4
C5G C10G H10G 119.4
C1G C11G C12G 112.5(2)
C1G C11G H11M 109.1
C12G C11G H11M 109.1
C1G C11G H11N 109.1
C12G C11G H11N 109.1
H11M C11G H11N 107.8
C13G C12G C11G 112.3(2)
C13G C12G H12M 109.1
C11G C12G H12M 109.1
C13G C12G H12N 109.1
C11G C12G H12N 109.1
H12M C12G H12N 107.9
C12G C13G H13S 109.5
C12G C13G H13T 109.5
H13S C13G H13T 109.5
C12G C13G H13U 109.5
H13S C13G H13U 109.5
H13T C13G H13U 109.5
N1H C1H N3H 111.3(2)
N1H C1H C11H 125.6(3)
N3H C1H C11H 123.1(2)
O1H C2H N2H 128.4(2)
O1H C2H N3H 127.2(2)
N2H C2H N3H 104.3(2)
N3H C3H C4H 113.4(2)
N3H C3H H3HA 108.9
C4H C3H H3HA 108.9
N3H C3H H3HB 108.9
C4H C3H H3HB 108.9
H3HA C3H H3HB 107.7
C5H C4H C3H 110.0(2)
C5H C4H H4HA 109.7
C3H C4H H4HA 109.7
C5H C4H H4HB 109.7
C3H C4H H4HB 109.7
H4HA C4H H4HB 108.2
C10H C5H C6H 117.7(2)
C10H C5H C4H 120.6(3)
C6H C5H C4H 121.7(2)
C7H C6H C5H 121.2(2)
C7H C6H H6HA 119.4
C5H C6H H6HA 119.4
C6H C7H C8H 120.4(2)
C6H C7H H7HA 119.8
C8H C7H H7HA 119.8
O2H C8H C9H 122.4(2)
O2H C8H C7H 118.5(2)
C9H C8H C7H 119.1(2)
C8H C9H C10H 119.8(2)
C8H C9H H9HA 120.1
C10H C9H H9HA 120.1
C9H C10H C5H 121.6(3)
C9H C10H H10H 119.2
C5H C10H H10H 119.2
C1H C11H C12H 113.5(3)
C1H C11H H11O 108.9
C12H C11H H11O 108.9
C1H C11H H11P 108.9
C12H C11H H11P 108.9
H11O C11H H11P 107.7
C13H C12H C11H 114.8(3)
C13H C12H H12O 108.6
C11H C12H H12O 108.6
C13H C12H H12P 108.6
C11H C12H H12P 108.6
H12O C12H H12P 107.5
C12H C13H H13V 109.5
C12H C13H H13W 109.5
H13V C13H H13W 109.5
C12H C13H H13X 109.5
H13V C13H H13X 109.5
H13W C13H H13X 109.5

loop_
_geom_bond_atom_site_label_1
_geom_bond_atom_site_label_2
_geom_bond_distance
O1A C2A 1.246(3)
O2A C8A 1.364(3)
O2A H2A 0.8200
O1B C2B 1.245(3)
O2B C8B 1.364(3)
O2B H2B 0.8200
O1C C2C 1.254(3)
O2C C8C 1.365(3)
O2C H2C 0.8200
O1D C2D 1.255(3)
O2D C8D 1.364(3)
O2D H2D 0.8200
O1E C2E 1.251(3)
O2E C8E 1.358(3)
O2E H2E 0.8200
O1F C2F 1.256(3)
O2F C8F 1.354(3)
O2F H2F 0.8200
O1G C2G 1.249(3)
O2G C8G 1.356(3)
O2G H2G 0.8200
O1H C2H 1.252(3)
O2H C8H 1.369(3)
O2H H2H 0.8200
N1A C1A 1.295(3)
N1A N2A 1.383(3)
N2A C2A 1.342(3)
N2A H2AA 0.8600
N3A C2A 1.373(3)
N3A C1A 1.387(3)
N3A C3A 1.459(3)
N1B C1B 1.302(3)
N1B N2B 1.379(3)
N2B C2B 1.341(3)
N2B H2BA 0.8600
N3B C1B 1.376(3)
N3B C2B 1.378(3)
N3B C3B 1.464(3)
N1C C1C 1.291(3)
N1C N2C 1.381(3)
N2C C2C 1.339(3)
N2C H2CA 0.8600
N3C C2C 1.375(3)
N3C C1C 1.381(3)
N3C C3C 1.469(3)
N1D C1D 1.302(3)
N1D N2D 1.384(3)
N2D C2D 1.333(3)
N2D H2DA 0.8600
N3D C2D 1.375(3)
N3D C1D 1.383(3)
N3D C3D 1.460(3)
N1E C1E 1.303(3)
N1E N2E 1.374(3)
N2E C2E 1.344(3)
N2E H2EA 0.8600
N3E C2E 1.371(3)
N3E C1E 1.382(3)
N3E C3E 1.477(3)
N1F C1F 1.289(3)
N1F N2F 1.389(3)
N2F C2F 1.338(3)
N2F H2FA 0.8600
N3F C2F 1.369(3)
N3F C1F 1.380(3)
N3F C3F 1.463(3)
N1G C1G 1.295(3)
N1G N2G 1.386(3)
N2G C2G 1.334(3)
N2G H2GA 0.8600
N3G C2G 1.376(3)
N3G C1G 1.386(3)
N3G C3G 1.467(3)
N1H C1H 1.297(4)
N1H N2H 1.375(3)
N2H C2H 1.347(3)
N2H H2HA 0.8600
N3H C2H 1.369(3)
N3H C1H 1.379(3)
N3H C3H 1.468(3)
C1A C11A 1.491(4)
C3A C4A 1.525(3)
C3A H3AA 0.9700
C3A H3AB 0.9700
C4A C5A 1.512(3)
C4A H4AA 0.9700
C4A H4AB 0.9700
C5A C6A 1.399(4)
C5A C10A 1.402(3)
C6A C7A 1.386(4)
C6A H6AA 0.9300
C7A C8A 1.387(4)
C7A H7AA 0.9300
C8A C9A 1.397(4)
C9A C10A 1.379(4)
C9A H9AA 0.9300
C10A H10A 0.9300
C11A C12A 1.523(4)
C11A H11A 0.9700
C11A H11B 0.9700
C12A C13A 1.532(4)
C12A H12A 0.9700
C12A H12B 0.9700
C13A H13A 0.9600
C13A H13B 0.9600
C13A H13C 0.9600
C1B C11B 1.496(4)
C3B C4B 1.521(3)
C3B H3BA 0.9700
C3B H3BB 0.9700
C4B C5B 1.515(3)
C4B H4BA 0.9700
C4B H4BB 0.9700
C5B C6B 1.391(4)
C5B C10B 1.395(4)
C6B C7B 1.382(4)
C6B H6BA 0.9300
C7B C8B 1.394(4)
C7B H7BA 0.9300
C8B C9B 1.392(4)
C9B C10B 1.379(4)
C9B H9BA 0.9300
C10B H10B 0.9300
C11B C12B 1.526(4)
C11B H11C 0.9700
C11B H11D 0.9700
C12B C13B 1.528(4)
C12B H12C 0.9700
C12B H12D 0.9700
C13B H13D 0.9600
C13B H13E 0.9600
C13B H13F 0.9600
C1C C11C 1.495(4)
C3C C4C 1.532(3)
C3C H3CA 0.9700
C3C H3CB 0.9700
C4C C5C 1.521(3)
C4C H4CA 0.9700
C4C H4CB 0.9700
C5C C6C 1.385(4)
C5C C10C 1.396(3)
C6C C7C 1.384(4)
C6C H6CA 0.9300
C7C C8C 1.385(3)
C7C H7CA 0.9300
C8C C9C 1.394(4)
C9C C10C 1.390(4)
C9C H9CA 0.9300
C10C H10C 0.9300
C11C C12C 1.517(4)
C11C H11E 0.9700
C11C H11F 0.9700
C12C C13C 1.525(4)
C12C H12E 0.9700
C12C H12F 0.9700
C13C H13G 0.9600
C13C H13H 0.9600
C13C H13I 0.9600
C1D C11D 1.489(3)
C3D C4D 1.518(3)
C3D H3DA 0.9700
C3D H3DB 0.9700
C4D C5D 1.510(3)
C4D H4DA 0.9700
C4D H4DB 0.9700
C5D C10D 1.386(4)
C5D C6D 1.401(4)
C6D C7D 1.389(4)
C6D H6DA 0.9300
C7D C8D 1.392(4)
C7D H7DA 0.9300
C8D C9D 1.389(4)
C9D C10D 1.386(4)
C9D H9DA 0.9300
C10D H10D 0.9300
C11D C12D 1.521(4)
C11D H11G 0.9700
C11D H11H 0.9700
C12D C13D 1.522(4)
C12D H12G 0.9700
C12D H12H 0.9700
C13D H13J 0.9600
C13D H13K 0.9600
C13D H13L 0.9600
C1E C11E 1.503(4)
C3E C4E 1.519(4)
C3E H3EA 0.9700
C3E H3EB 0.9700
C4E C5E 1.516(4)
C4E H4EA 0.9700
C4E H4EB 0.9700
C5E C10E 1.389(4)
C5E C6E 1.399(4)
C6E C7E 1.378(4)
C6E H6EA 0.9300
C7E C8E 1.405(4)
C7E H7EA 0.9300
C8E C9E 1.395(4)
C9E C10E 1.386(4)
C9E H9EA 0.9300
C10E H10E 0.9300
C11E C12E 1.529(5)
C11E H11I 0.9700
C11E H11J 0.9700
C12E C13E 1.525(6)
C12E H12I 0.9700
C12E H12J 0.9700
C13E H13M 0.9600
C13E H13N 0.9600
C13E H13O 0.9600
C1F C11F 1.498(4)
C3F C4F 1.522(4)
C3F H3FA 0.9700
C3F H3FB 0.9700
C4F C5F 1.515(3)
C4F H4FA 0.9700
C4F H4FB 0.9700
C5F C6F 1.384(4)
C5F C10F 1.390(4)
C6F C7F 1.394(4)
C6F H6FA 0.9300
C7F C8F 1.387(4)
C7F H7FA 0.9300
C8F C9F 1.392(4)
C9F C10F 1.391(4)
C9F H9FA 0.9300
C10F H10F 0.9300
C11F C12F 1.528(4)
C11F H11K 0.9700
C11F H11L 0.9700
C12F C13F 1.510(5)
C12F H12K 0.9700
C12F H12L 0.9700
C13F H13P 0.9600
C13F H13Q 0.9600
C13F H13R 0.9600
C1G C11G 1.498(3)
C3G C4G 1.529(4)
C3G H3GA 0.9700
C3G H3GB 0.9700
C4G C5G 1.505(3)
C4G H4GA 0.9700
C4G H4GB 0.9700
C5G C6G 1.396(4)
C5G C10G 1.400(4)
C6G C7G 1.386(4)
C6G H6GA 0.9300
C7G C8G 1.398(4)
C7G H7GA 0.9300
C8G C9G 1.384(4)
C9G C10G 1.387(4)
C9G H9GA 0.9300
C10G H10G 0.9300
C11G C12G 1.529(4)
C11G H11M 0.9700
C11G H11N 0.9700
C12G C13G 1.519(4)
C12G H12M 0.9700
C12G H12N 0.9700
C13G H13S 0.9600
C13G H13T 0.9600
C13G H13U 0.9600
C1H C11H 1.491(4)
C3H C4H 1.517(4)
C3H H3HA 0.9700
C3H H3HB 0.9700
C4H C5H 1.516(4)
C4H H4HA 0.9700
C4H H4HB 0.9700
C5H C10H 1.389(4)
C5H C6H 1.398(4)
C6H C7H 1.374(4)
C6H H6HA 0.9300
C7H C8H 1.394(4)
C7H H7HA 0.9300
C8H C9H 1.387(4)
C9H C10H 1.387(4)
C9H H9HA 0.9300
C10H H10H 0.9300
C11H C12H 1.515(4)
C11H H11O 0.9700
C11H H11P 0.9700
C12H C13H 1.478(5)
C12H H12O 0.9700
C12H H12P 0.9700
C13H H13V 0.9600
C13H H13W 0.9600
C13H H13X 0.9600

loop_
_geom_hbond_atom_site_label_D
_geom_hbond_atom_site_label_H
_geom_hbond_atom_site_label_A
_geom_hbond_site_symmetry_A
_geom_hbond_distance_DH
_geom_hbond_distance_HA
_geom_hbond_distance_DA
_geom_hbond_angle_DHA
O2A H2A O1H . 0.82 1.90 2.718(3) 174.0
O2C H2C O1E . 0.82 1.90 2.717(3) 171.7
O2G H2G O1C . 0.82 1.89 2.701(3) 172.1
O2H H2H O1D . 0.82 1.94 2.752(3) 173.6
N2B H2BA O1C . 0.86 1.97 2.821(3) 169.4
N2C H2CA O1B . 0.86 1.97 2.825(3) 174.2
N2F H2FA O1H . 0.86 1.93 2.777(3) 166.4
N2H H2HA O1F . 0.86 2.00 2.840(3) 166.5
O2B H2B O1G 3_455 0.82 1.93 2.748(3) 177.0
O2D H2D O1F 3_455 0.82 1.87 2.689(3) 178.3
O2E H2E O1B 3_545 0.82 1.97 2.773(3) 165.0
O2F H2F O1A 3_545 0.82 1.92 2.711(3) 162.1
N2A H2AA O1D 3 0.86 1.94 2.788(3) 169.5
N2E H2EA O1G 3 0.86 2.03 2.873(3) 168.3
N2D H2DA O1A 3_445 0.86 1.95 2.809(3) 172.5
N2G H2GA O1E 3_445 0.86 1.96 2.807(3) 167.6

loop_
_geom_torsion_atom_site_label_1
_geom_torsion_atom_site_label_2
_geom_torsion_atom_site_label_3
_geom_torsion_atom_site_label_4
_geom_torsion
C1A N1A N2A C2A 1.5(3)
C1B N1B N2B C2B -0.2(3)
C1C N1C N2C C2C 0.0(3)
C1D N1D N2D C2D -0.3(3)
C1E N1E N2E C2E 0.9(3)
C1F N1F N2F C2F -0.4(3)
C1G N1G N2G C2G -0.1(3)
C1H N1H N2H C2H -1.2(3)
N2A N1A C1A N3A -1.0(3)
N2A N1A C1A C11A 175.8(2)
C2A N3A C1A N1A 0.2(3)
C3A N3A C1A N1A -178.1(2)
C2A N3A C1A C11A -176.8(2)
C3A N3A C1A C11A 5.0(4)
N1A N2A C2A O1A 179.4(3)
N1A N2A C2A N3A -1.4(3)
C1A N3A C2A O1A 180.0(3)
C3A N3A C2A O1A -1.7(4)
C1A N3A C2A N2A 0.7(3)
C3A N3A C2A N2A 179.1(2)
C2A N3A C3A C4A 88.3(3)
C1A N3A C3A C4A -93.7(3)
N3A C3A C4A C5A 175.7(2)
C3A C4A C5A C6A 75.6(3)
C3A C4A C5A C10A -103.2(3)
C10A C5A C6A C7A 0.7(4)
C4A C5A C6A C7A -178.1(2)
C5A C6A C7A C8A -0.3(4)
C6A C7A C8A O2A -179.4(2)
C6A C7A C8A C9A 0.0(4)
O2A C8A C9A C10A 179.2(3)
C7A C8A C9A C10A -0.2(4)
C8A C9A C10A C5A 0.7(4)
C6A C5A C10A C9A -0.9(4)
C4A C5A C10A C9A 177.9(2)
N1A C1A C11A C12A 6.5(4)
N3A C1A C11A C12A -177.0(2)
C1A C11A C12A C13A 178.3(3)
N2B N1B C1B N3B -0.9(3)
N2B N1B C1B C11B 179.4(2)
C2B N3B C1B N1B 1.6(3)
C3B N3B C1B N1B 179.9(2)
C2B N3B C1B C11B -178.6(2)
C3B N3B C1B C11B -0.4(4)
N1B N2B C2B O1B -179.2(3)
N1B N2B C2B N3B 1.1(3)
C1B N3B C2B O1B 178.7(3)
C3B N3B C2B O1B 0.4(4)
C1B N3B C2B N2B -1.6(3)
C3B N3B C2B N2B -180.0(2)
C1B N3B C3B C4B -89.3(3)
C2B N3B C3B C4B 88.7(3)
N3B C3B C4B C5B 179.1(2)
C3B C4B C5B C6B 99.4(3)
C3B C4B C5B C10B -80.9(3)
C10B C5B C6B C7B -3.1(4)
C4B C5B C6B C7B 176.6(2)
C5B C6B C7B C8B 1.2(4)
C6B C7B C8B O2B -179.3(2)
C6B C7B C8B C9B 1.6(4)
O2B C8B C9B C10B 178.7(2)
C7B C8B C9B C10B -2.3(4)
C8B C9B C10B C5B 0.2(4)
C6B C5B C10B C9B 2.5(4)
C4B C5B C10B C9B -177.3(2)
N1B C1B C11B C12B 0.4(4)
N3B C1B C11B C12B -179.3(2)
C1B C11B C12B C13B 179.6(3)
N2C N1C C1C N3C 0.0(3)
N2C N1C C1C C11C -177.7(2)
C2C N3C C1C N1C 0.1(3)
C3C N3C C1C N1C 178.4(2)
C2C N3C C1C C11C 177.8(2)
C3C N3C C1C C11C -3.9(4)
N1C N2C C2C O1C -179.2(2)
N1C N2C C2C N3C 0.1(3)
C1C N3C C2C O1C 179.2(3)
C3C N3C C2C O1C 0.8(4)
C1C N3C C2C N2C -0.1(3)
C3C N3C C2C N2C -178.5(2)
C2C N3C C3C C4C -91.2(3)
C1C N3C C3C C4C 90.7(3)
N3C C3C C4C C5C -177.6(2)
C3C C4C C5C C6C -71.9(3)
C3C C4C C5C C10C 105.1(3)
C10C C5C C6C C7C -1.3(4)
C4C C5C C6C C7C 175.7(2)
C5C C6C C7C C8C 0.2(4)
C6C C7C C8C O2C -178.0(2)
C6C C7C C8C C9C 1.5(4)
O2C C8C C9C C10C 177.4(2)
C7C C8C C9C C10C -2.1(4)
C8C C9C C10C C5C 1.0(4)
C6C C5C C10C C9C 0.7(4)
C4C C5C C10C C9C -176.3(2)
N1C C1C C11C C12C 1.9(4)
N3C C1C C11C C12C -175.5(2)
C1C C11C C12C C13C 177.0(3)
N2D N1D C1D N3D -0.9(3)
N2D N1D C1D C11D 176.7(2)
C2D N3D C1D N1D 1.7(3)
C3D N3D C1D N1D -172.5(2)
C2D N3D C1D C11D -176.0(2)
C3D N3D C1D C11D 9.9(4)
N1D N2D C2D O1D -179.2(3)
N1D N2D C2D N3D 1.2(3)
C1D N3D C2D O1D 178.8(3)
C3D N3D C2D O1D -6.9(4)
C1D N3D C2D N2D -1.7(3)
C3D N3D C2D N2D 172.7(2)
C2D N3D C3D C4D 100.8(3)
C1D N3D C3D C4D -86.0(3)
N3D C3D C4D C5D 176.0(2)
C3D C4D C5D C10D -110.4(3)
C3D C4D C5D C6D 69.8(3)
C10D C5D C6D C7D 0.4(4)
C4D C5D C6D C7D -179.8(2)
C5D C6D C7D C8D -0.2(4)
C6D C7D C8D O2D 179.8(3)
C6D C7D C8D C9D -0.6(4)
O2D C8D C9D C10D -179.3(2)
C7D C8D C9D C10D 1.1(4)
C6D C5D C10D C9D 0.2(4)
C4D C5D C10D C9D -179.6(2)
C8D C9D C10D C5D -0.9(4)
N1D C1D C11D C12D 13.7(4)
N3D C1D C11D C12D -169.0(2)
C1D C11D C12D C13D -174.3(2)
N2E N1E C1E N3E 0.0(3)
N2E N1E C1E C11E 179.2(3)
C2E N3E C1E N1E -0.9(3)
C3E N3E C1E N1E -173.7(2)
C2E N3E C1E C11E 179.9(3)
C3E N3E C1E C11E 7.1(4)
N1E N2E C2E O1E 177.7(3)
N1E N2E C2E N3E -1.4(3)
C1E N3E C2E O1E -177.7(3)
C3E N3E C2E O1E -4.6(4)
C1E N3E C2E N2E 1.4(3)
C3E N3E C2E N2E 174.5(2)
C2E N3E C3E C4E 105.0(3)
C1E N3E C3E C4E -83.3(3)
N3E C3E C4E C5E 177.8(2)
C3E C4E C5E C10E -91.0(3)
C3E C4E C5E C6E 86.6(3)
C10E C5E C6E C7E -2.4(4)
C4E C5E C6E C7E 179.9(2)
C5E C6E C7E C8E 0.7(4)
C6E C7E C8E O2E -177.7(3)
C6E C7E C8E C9E 1.4(4)
O2E C8E C9E C10E 177.3(2)
C7E C8E C9E C10E -1.7(4)
C8E C9E C10E C5E 0.0(4)
C6E C5E C10E C9E 2.0(4)
C4E C5E C10E C9E 179.7(2)
N1E C1E C11E C12E 12.2(4)
N3E C1E C11E C12E -168.7(3)
C1E C11E C12E C13E 72.5(4)
N2F N1F C1F N3F -0.4(3)
N2F N1F C1F C11F 178.8(2)
C2F N3F C1F N1F 1.1(3)
C3F N3F C1F N1F -179.9(2)
C2F N3F C1F C11F -178.1(2)
C3F N3F C1F C11F 0.9(4)
N1F N2F C2F O1F -178.6(3)
N1F N2F C2F N3F 1.1(3)
C1F N3F C2F O1F 178.4(3)
C3F N3F C2F O1F -0.7(4)
C1F N3F C2F N2F -1.2(3)
C3F N3F C2F N2F 179.7(2)
C2F N3F C3F C4F 91.5(3)
C1F N3F C3F C4F -87.4(3)
N3F C3F C4F C5F 175.8(2)
C3F C4F C5F C6F 97.0(3)
C3F C4F C5F C10F -82.3(3)
C10F C5F C6F C7F -1.5(4)
C4F C5F C6F C7F 179.2(3)
C5F C6F C7F C8F 0.0(5)
C6F C7F C8F O2F -178.4(3)
C6F C7F C8F C9F 1.6(5)
O2F C8F C9F C10F 178.3(3)
C7F C8F C9F C10F -1.7(4)
C6F C5F C10F C9F 1.4(4)
C4F C5F C10F C9F -179.3(3)
C8F C9F C10F C5F 0.2(4)
N1F C1F C11F C12F 0.9(4)
N3F C1F C11F C12F -180.0(2)
C1F C11F C12F C13F 73.6(3)
N2G N1G C1G N3G 0.7(3)
N2G N1G C1G C11G -179.0(2)
C2G N3G C1G N1G -1.1(3)
C3G N3G C1G N1G -177.6(2)
C2G N3G C1G C11G 178.6(2)
C3G N3G C1G C11G 2.2(4)
N1G N2G C2G O1G 179.5(3)
N1G N2G C2G N3G -0.6(3)
C1G N3G C2G O1G -179.1(3)
C3G N3G C2G O1G -2.5(4)
C1G N3G C2G N2G 1.0(3)
C3G N3G C2G N2G 177.6(2)
C2G N3G C3G C4G -97.2(3)
C1G N3G C3G C4G 78.7(3)
N3G C3G C4G C5G -178.1(2)
C3G C4G C5G C6G -101.3(3)
C3G C4G C5G C10G 79.2(3)
C10G C5G C6G C7G 0.3(4)
C4G C5G C6G C7G -179.3(3)
C5G C6G C7G C8G -0.2(4)
C6G C7G C8G O2G -179.4(3)
C6G C7G C8G C9G 0.1(4)
O2G C8G C9G C10G 179.5(2)
C7G C8G C9G C10G 0.0(4)
C8G C9G C10G C5G 0.0(4)
C6G C5G C10G C9G -0.1(4)
C4G C5G C10G C9G 179.4(2)
N1G C1G C11G C12G -8.5(4)
N3G C1G C11G C12G 171.8(2)
C1G C11G C12G C13G -73.1(3)
N2H N1H C1H N3H 1.0(3)
N2H N1H C1H C11H -178.4(3)
C2H N3H C1H N1H -0.5(3)
C3H N3H C1H N1H 174.0(2)
C2H N3H C1H C11H 178.9(3)
C3H N3H C1H C11H -6.6(4)
N1H N2H C2H O1H -178.3(3)
N1H N2H C2H N3H 0.9(3)
C1H N3H C2H O1H 179.0(3)
C3H N3H C2H O1H 4.2(4)
C1H N3H C2H N2H -0.3(3)
C3H N3H C2H N2H -175.0(2)
C2H N3H C3H C4H -98.9(3)
C1H N3H C3H C4H 87.5(3)
N3H C3H C4H C5H -172.2(2)
C3H C4H C5H C10H 89.9(3)
C3H C4H C5H C6H -87.0(3)
C10H C5H C6H C7H 4.1(4)
C4H C5H C6H C7H -178.9(3)
C5H C6H C7H C8H -1.7(4)
C6H C7H C8H O2H 178.4(3)
C6H C7H C8H C9H -1.8(4)
O2H C8H C9H C10H -177.5(3)
C7H C8H C9H C10H 2.7(4)
C8H C9H C10H C5H -0.2(4)
C6H C5H C10H C9H -3.2(4)
C4H C5H C10H C9H 179.8(3)
N1H C1H C11H C12H -16.3(5)
N3H C1H C11H C12H 164.4(3)
C1H C11H C12H C13H -67.5(4)

loop_
_cod_related_entry_id
_cod_related_entry_database
_cod_related_entry_code
1 ChemSpider 30657770
